data_2236293
loop_
_publ_author_name
'Prabuswamy, M.'
'Madan Kumar, S.'
'Bhuvaneshwar, D.'
'Murthy, Ch. S. S. S.'
'Lokanath, N. K.'

_publ_section_title
;
 1-(2-Fluorophenyl)-3-(2,4,6-trimethoxyphenyl)prop-2-en-1-one
;
_journal_coeditor_code HB6965
_journal_issue 11
_journal_name_full 'Acta Crystallographica Section E'
_journal_page_first o3190
_journal_paper_doi 10.1107/S1600536812043139
_journal_volume 68
_journal_year 2012
_chemical_formula_iupac 'C18 H17 F O4'
_chemical_formula_moiety 'C18 H17 F O4'
_chemical_formula_sum 'C18 H17 F O4'
_chemical_formula_weight 316.32
_chemical_name_systematic
;
1-(2-Fluorophenyl)-3-(2,4,6-trimethoxyphenyl)prop-2-en-1-one
;
_space_group_IT_number 14
_symmetry_cell_setting monoclinic
_symmetry_space_group_name_Hall '-P 2yn'
_symmetry_space_group_name_H-M 'P 1 21/n 1'
_atom_sites_solution_hydrogens geom
_atom_sites_solution_primary direct
_atom_sites_solution_secondary difmap
_cell_angle_alpha 90
_cell_angle_beta 91.584(4)
_cell_angle_gamma 90
_cell_formula_units_Z 4
_cell_length_a 7.0927(3)
_cell_length_b 25.9711(11)
_cell_length_c 8.7487(4)
_cell_measurement_reflns_used 3057
_cell_measurement_temperature 296
_cell_measurement_theta_max 25.7
_cell_measurement_theta_min 2.5
_cell_volume 1610.94(12)
_computing_cell_refinement 'CrysAlis PRO (Oxford Diffraction, 2009)'
_computing_data_collection 'CrysAlis PRO (Oxford Diffraction, 2009)'
_computing_data_reduction 'CrysAlis PRO (Oxford Diffraction, 2009)'
_computing_molecular_graphics 'Mercury (Macrae <i>et al.</i>, 2006)'
_computing_publication_material 'SHELXL97 (Sheldrick, 2008) and Mercury (Macrae <i>et al.</i>, 2006)'
_computing_structure_refinement 'SHELXL97 (Sheldrick, 2008)'
_computing_structure_solution 'SHELXS97 (Sheldrick, 2008)'
_diffrn_ambient_temperature 296
_diffrn_detector_area_resol_mean 16.0839
_diffrn_measured_fraction_theta_full 1.000
_diffrn_measured_fraction_theta_max 1.000
_diffrn_measurement_device_type 'Oxford Diffraction Xcalibur Eos CCD'
_diffrn_measurement_method '\w scans'
_diffrn_radiation_monochromator graphite
_diffrn_radiation_source 'fine-focus sealed tube'
_diffrn_radiation_type MoK\a
_diffrn_radiation_wavelength 0.71073
_diffrn_reflns_av_R_equivalents 0.0371
_diffrn_reflns_av_sigmaI/netI 0.0360
_diffrn_reflns_limit_h_max 8
_diffrn_reflns_limit_h_min -8
_diffrn_reflns_limit_k_max 30
_diffrn_reflns_limit_k_min -31
_diffrn_reflns_limit_l_max 10
_diffrn_reflns_limit_l_min -10
_diffrn_reflns_number 16217
_diffrn_reflns_reduction_process
;
;
_diffrn_reflns_theta_full 25.68
_diffrn_reflns_theta_max 25.68
_diffrn_reflns_theta_min 2.46
_diffrn_standards_number 0
_exptl_absorpt_coefficient_mu 0.099
_exptl_absorpt_correction_type none
_exptl_crystal_colour brown
_exptl_crystal_density_diffrn 1.304
_exptl_crystal_density_method 'Not Measured'
_exptl_crystal_description block
_exptl_crystal_F_000 664
_exptl_crystal_size_max 0.22
_exptl_crystal_size_mid 0.22
_exptl_crystal_size_min 0.20
_refine_diff_density_max 0.170
_refine_diff_density_min -0.137
_refine_ls_extinction_coef 0.023(2)
_refine_ls_extinction_expression FC^*^=KFC[1+0.001XFC^2^\L^3^/SIN(2\Q)]^-1/4^
_refine_ls_extinction_method 'SHELXL97 (Sheldrick, 2008)'
_refine_ls_goodness_of_fit_ref 1.004
_refine_ls_hydrogen_treatment constr
_refine_ls_matrix_type full
_refine_ls_number_parameters 212
_refine_ls_number_reflns 3057
_refine_ls_number_restraints 0
_refine_ls_restrained_S_all 1.004
_refine_ls_R_factor_all 0.0723
_refine_ls_R_factor_gt 0.0392
_refine_ls_shift/su_max 0.000
_refine_ls_shift/su_mean 0.000
_refine_ls_structure_factor_coef Fsqd
_refine_ls_weighting_details 'calc w=1/[\s^2^(Fo^2^)+(0.0497P)^2^] where P=(Fo^2^+2Fc^2^)/3'
_refine_ls_weighting_scheme calc
_refine_ls_wR_factor_gt 0.0908
_refine_ls_wR_factor_ref 0.1004
_reflns_number_gt 1946
_reflns_number_total 3057
_reflns_threshold_expression I>2\s(I)
_cod_data_source_file hb6965.cif
_cod_data_source_block I
_cod_original_sg_symbol_H-M 'P 21/n'
_cod_database_code 2236293
_cod_database_fobs_code 2236293

loop_
_symmetry_equiv_pos_site_id
_symmetry_equiv_pos_as_xyz
1 x,y,z
2 1/2-x,1/2+y,1/2-z
3 -x,-y,-z
4 1/2+x,1/2-y,1/2+z

loop_
_atom_site_aniso_label
_atom_site_aniso_U_11
_atom_site_aniso_U_22
_atom_site_aniso_U_33
_atom_site_aniso_U_12
_atom_site_aniso_U_13
_atom_site_aniso_U_23
F1 0.0529(7) 0.1002(8) 0.1054(9) -0.0147(6) 0.0030(6) 0.0333(7)
O1 0.0699(8) 0.0614(7) 0.0766(8) 0.0155(6) 0.0370(7) 0.0142(6)
O2 0.0464(7) 0.0508(7) 0.0734(8) 0.0010(5) 0.0218(6) 0.0077(6)
O3 0.0714(9) 0.0548(7) 0.0788(8) 0.0200(6) 0.0136(7) 0.0074(6)
O4 0.0553(8) 0.0594(7) 0.0789(8) -0.0048(6) 0.0233(6) 0.0108(6)
C1 0.0501(12) 0.0633(11) 0.0573(11) -0.0054(9) 0.0000(9) 0.0046(9)
C2 0.0886(16) 0.0605(12) 0.0639(12) -0.0176(11) 0.0057(11) 0.0126(10)
C3 0.1100(19) 0.0544(12) 0.0676(13) 0.0113(13) -0.0069(13) 0.0107(10)
C4 0.0753(15) 0.0611(12) 0.0803(14) 0.0190(11) -0.0039(11) 0.0038(10)
C5 0.0552(12) 0.0542(10) 0.0659(11) 0.0074(9) 0.0078(9) -0.0036(9)
C6 0.0465(10) 0.0444(9) 0.0482(9) -0.0005(8) 0.0055(8) -0.0024(7)
C7 0.0435(9) 0.0471(9) 0.0490(9) -0.0032(8) 0.0067(8) -0.0024(7)
C8 0.0405(9) 0.0525(10) 0.0488(9) 0.0013(8) 0.0083(7) 0.0004(8)
C9 0.0383(9) 0.0505(9) 0.0447(9) -0.0028(7) 0.0059(7) -0.0032(7)
C10 0.0369(9) 0.0464(9) 0.0435(8) -0.0006(7) 0.0024(7) -0.0016(7)
C11 0.0427(9) 0.0456(9) 0.0462(9) -0.0009(8) 0.0021(7) -0.0007(7)
C12 0.0444(10) 0.0573(10) 0.0536(10) 0.0035(8) 0.0095(8) -0.0001(8)
C13 0.0515(11) 0.0504(10) 0.0510(10) 0.0083(8) -0.0013(8) -0.0044(8)
C14 0.0576(11) 0.0445(9) 0.0535(10) -0.0025(8) 0.0013(9) 0.0026(8)
C15 0.0419(10) 0.0514(10) 0.0457(9) -0.0057(8) 0.0045(8) -0.0005(7)
C16 0.0488(11) 0.0609(11) 0.0700(12) -0.0068(8) 0.0182(9) -0.0010(9)
C17 0.0957(16) 0.0518(11) 0.0871(14) 0.0165(11) 0.0049(12) 0.0052(10)
C18 0.0680(13) 0.0693(12) 0.0732(13) -0.0206(10) 0.0182(10) 0.0127(10)

loop_
_atom_site_type_symbol
_atom_site_label
_atom_site_fract_x
_atom_site_fract_y
_atom_site_fract_z
_atom_site_U_iso_or_equiv
_atom_site_thermal_displace_type
_atom_site_calc_flag
_atom_site_refinement_flags
_atom_site_occupancy
F F1 0.47580(14) 0.21236(4) 0.09672(13) 0.0862(5) Uani . . 1.000
O O1 0.05893(17) 0.14446(4) 0.32501(13) 0.0687(4) Uani . . 1.000
O O2 0.65872(14) 0.07225(4) 0.09354(13) 0.0565(4) Uani . . 1.000
O O3 0.81263(17) -0.10017(4) 0.20765(13) 0.0681(5) Uani . . 1.000
O O4 0.24772(16) -0.02139(4) 0.39762(13) 0.0641(4) Uani . . 1.000
C C1 0.2939(2) 0.22710(6) 0.06805(19) 0.0569(7) Uani . . 1.000
C C2 0.2679(3) 0.27123(7) -0.0164(2) 0.0709(8) Uani . . 1.000
C C3 0.0855(4) 0.28686(7) -0.0490(2) 0.0775(9) Uani . . 1.000
C C4 -0.0645(3) 0.25900(7) 0.0031(2) 0.0724(8) Uani . . 1.000
C C5 -0.0318(2) 0.21601(6) 0.09185(19) 0.0583(6) Uani . . 1.000
C C6 0.1499(2) 0.19858(6) 0.12600(17) 0.0463(5) Uani . . 1.000
C C7 0.1721(2) 0.15104(6) 0.22354(17) 0.0464(5) Uani . . 1.000
C C8 0.3191(2) 0.11421(6) 0.19021(17) 0.0471(5) Uani . . 1.000
C C9 0.3266(2) 0.06858(5) 0.26294(17) 0.0444(5) Uani . . 1.000
C C10 0.4532(2) 0.02558(5) 0.24723(16) 0.0422(5) Uani . . 1.000
C C11 0.6197(2) 0.02680(6) 0.16292(16) 0.0448(5) Uani . . 1.000
C C12 0.7362(2) -0.01548(6) 0.15323(17) 0.0516(6) Uani . . 1.000
C C13 0.6887(2) -0.06078(6) 0.22712(18) 0.0510(6) Uani . . 1.000
C C14 0.5274(2) -0.06425(6) 0.31166(18) 0.0519(6) Uani . . 1.000
C C15 0.4117(2) -0.02141(6) 0.32072(16) 0.0463(6) Uani . . 1.000
C C16 0.8256(2) 0.07605(6) 0.00797(19) 0.0596(7) Uani . . 1.000
C C17 0.7766(3) -0.14799(6) 0.2812(2) 0.0782(8) Uani . . 1.000
C C18 0.1869(3) -0.06735(6) 0.4707(2) 0.0699(7) Uani . . 1.000
H H2 0.37020 0.29000 -0.05050 0.0850 Uiso calc R 1.000
H H3 0.06380 0.31650 -0.10660 0.0930 Uiso calc R 1.000
H H4 -0.18730 0.26920 -0.02150 0.0870 Uiso calc R 1.000
H H5 -0.13400 0.19810 0.13000 0.0700 Uiso calc R 1.000
H H8 0.40860 0.12220 0.11820 0.0570 Uiso calc R 1.000
H H9 0.23470 0.06400 0.33550 0.0530 Uiso calc R 1.000
H H12 0.84580 -0.01370 0.09760 0.0620 Uiso calc R 1.000
H H14 0.49710 -0.09470 0.36140 0.0620 Uiso calc R 1.000
H H16A 0.93360 0.07030 0.07430 0.0890 Uiso calc R 1.000
H H16B 0.83310 0.10980 -0.03650 0.0890 Uiso calc R 1.000
H H16C 0.82270 0.05060 -0.07170 0.0890 Uiso calc R 1.000
H H17A 0.77770 -0.14300 0.39000 0.1170 Uiso calc R 1.000
H H17B 0.87250 -0.17240 0.25570 0.1170 Uiso calc R 1.000
H H17C 0.65550 -0.16080 0.24760 0.1170 Uiso calc R 1.000
H H18A 0.16980 -0.09410 0.39580 0.1050 Uiso calc R 1.000
H H18B 0.06970 -0.06100 0.51960 0.1050 Uiso calc R 1.000
H H18C 0.28040 -0.07790 0.54580 0.1050 Uiso calc R 1.000

loop_
_atom_type_symbol
_atom_type_description
_atom_type_scat_dispersion_real
_atom_type_scat_dispersion_imag
_atom_type_scat_source
O O 0.0106 0.0060 'International Tables Vol C Tables 4.2.6.8 and 6.1.1.4'
F F 0.0171 0.0103 'International Tables Vol C Tables 4.2.6.8 and 6.1.1.4'
H H 0.0000 0.0000 'International Tables Vol C Tables 4.2.6.8 and 6.1.1.4'
C C 0.0033 0.0016 'International Tables Vol C Tables 4.2.6.8 and 6.1.1.4'

loop_
_geom_angle_atom_site_label_1
_geom_angle_atom_site_label_2
_geom_angle_atom_site_label_3
_geom_angle
_geom_angle_publ_flag
C11 O2 C16 118.58(11) no
C13 O3 C17 118.26(13) no
C15 O4 C18 119.66(13) no
F1 C1 C2 116.49(15) no
F1 C1 C6 119.46(14) no
C2 C1 C6 124.04(15) no
C1 C2 C3 117.94(18) no
C2 C3 C4 120.46(17) no
C3 C4 C5 119.62(19) no
C4 C5 C6 121.75(15) no
C1 C6 C5 116.13(14) no
C1 C6 C7 125.82(13) no
C5 C6 C7 118.05(13) no
O1 C7 C6 117.67(13) no
O1 C7 C8 122.87(14) no
C6 C7 C8 119.41(13) no
C7 C8 C9 120.33(13) no
C8 C9 C10 130.82(14) no
C9 C10 C11 124.42(13) no
C9 C10 C15 119.15(13) no
C11 C10 C15 116.43(13) no
O2 C11 C10 115.91(13) no
O2 C11 C12 122.32(13) no
C10 C11 C12 121.77(14) no
C11 C12 C13 119.53(13) no
O3 C13 C12 114.35(13) no
O3 C13 C14 124.35(14) no
C12 C13 C14 121.30(14) no
C13 C14 C15 118.58(14) no
O4 C15 C10 114.60(13) no
O4 C15 C14 122.99(13) no
C10 C15 C14 122.39(13) no
C1 C2 H2 121.00 no
C3 C2 H2 121.00 no
C2 C3 H3 120.00 no
C4 C3 H3 120.00 no
C3 C4 H4 120.00 no
C5 C4 H4 120.00 no
C4 C5 H5 119.00 no
C6 C5 H5 119.00 no
C7 C8 H8 120.00 no
C9 C8 H8 120.00 no
C8 C9 H9 115.00 no
C10 C9 H9 115.00 no
C11 C12 H12 120.00 no
C13 C12 H12 120.00 no
C13 C14 H14 121.00 no
C15 C14 H14 121.00 no
O2 C16 H16A 109.00 no
O2 C16 H16B 109.00 no
O2 C16 H16C 109.00 no
H16A C16 H16B 110.00 no
H16A C16 H16C 109.00 no
H16B C16 H16C 110.00 no
O3 C17 H17A 109.00 no
O3 C17 H17B 109.00 no
O3 C17 H17C 110.00 no
H17A C17 H17B 109.00 no
H17A C17 H17C 109.00 no
H17B C17 H17C 109.00 no
O4 C18 H18A 109.00 no
O4 C18 H18B 109.00 no
O4 C18 H18C 109.00 no
H18A C18 H18B 110.00 no
H18A C18 H18C 109.00 no
H18B C18 H18C 110.00 no

loop_
_geom_bond_atom_site_label_1
_geom_bond_atom_site_label_2
_geom_bond_distance
_geom_bond_publ_flag
F1 C1 1.3624(18) no
O1 C7 1.2251(19) no
O2 C11 1.3593(19) no
O2 C16 1.4213(18) no
O3 C13 1.3625(19) no
O3 C17 1.4251(19) no
O4 C15 1.3596(18) no
O4 C18 1.427(2) no
C1 C2 1.373(2) no
C1 C6 1.370(2) no
C2 C3 1.378(3) no
C3 C4 1.375(3) no
C4 C5 1.376(2) no
C5 C6 1.391(2) no
C6 C7 1.507(2) no
C7 C8 1.451(2) no
C8 C9 1.345(2) no
C9 C10 1.4419(19) no
C10 C11 1.410(2) no
C10 C15 1.414(2) no
C11 C12 1.378(2) no
C12 C13 1.388(2) no
C13 C14 1.382(2) no
C14 C15 1.386(2) no
C2 H2 0.9300 no
C3 H3 0.9300 no
C4 H4 0.9300 no
C5 H5 0.9300 no
C8 H8 0.9300 no
C9 H9 0.9300 no
C12 H12 0.9300 no
C14 H14 0.9300 no
C16 H16A 0.9600 no
C16 H16B 0.9600 no
C16 H16C 0.9600 no
C17 H17A 0.9600 no
C17 H17B 0.9600 no
C17 H17C 0.9600 no
C18 H18A 0.9600 no
C18 H18B 0.9600 no
C18 H18C 0.9600 no

loop_
_geom_hbond_atom_site_label_D
_geom_hbond_atom_site_label_H
_geom_hbond_atom_site_label_A
_geom_hbond_site_symmetry_A
_geom_hbond_distance_DH
_geom_hbond_distance_HA
_geom_hbond_distance_DA
_geom_hbond_angle_DHA
_geom_hbond_publ_flag
C2 H2 O1 4_554 0.9300 2.4400 3.338(2) 162.00 yes

loop_
_geom_torsion_atom_site_label_1
_geom_torsion_atom_site_label_2
_geom_torsion_atom_site_label_3
_geom_torsion_atom_site_label_4
_geom_torsion
_geom_torsion_publ_flag
C16 O2 C11 C10 179.43(13) no
C16 O2 C11 C12 0.1(2) no
C17 O3 C13 C12 179.14(14) no
C17 O3 C13 C14 -1.2(2) no
C18 O4 C15 C10 177.28(13) no
C18 O4 C15 C14 -1.3(2) no
F1 C1 C2 C3 179.23(15) no
C6 C1 C2 C3 -2.2(3) no
F1 C1 C6 C5 -179.97(13) no
F1 C1 C6 C7 0.8(2) no
C2 C1 C6 C5 1.5(2) no
C2 C1 C6 C7 -177.78(16) no
C1 C2 C3 C4 0.5(3) no
C2 C3 C4 C5 1.8(3) no
C3 C4 C5 C6 -2.5(3) no
C4 C5 C6 C1 0.9(2) no
C4 C5 C6 C7 -179.77(15) no
C1 C6 C7 O1 144.10(16) no
C1 C6 C7 C8 -38.5(2) no
C5 C6 C7 O1 -35.2(2) no
C5 C6 C7 C8 142.22(15) no
O1 C7 C8 C9 5.6(2) no
C6 C7 C8 C9 -171.60(14) no
C7 C8 C9 C10 178.00(14) no
C8 C9 C10 C11 10.4(3) no
C8 C9 C10 C15 -169.93(15) no
C9 C10 C11 O2 0.1(2) no
C9 C10 C11 C12 179.39(14) no
C15 C10 C11 O2 -179.62(12) no
C15 C10 C11 C12 -0.3(2) no
C9 C10 C15 O4 1.86(19) no
C9 C10 C15 C14 -179.54(14) no
C11 C10 C15 O4 -178.45(12) no
C11 C10 C15 C14 0.2(2) no
O2 C11 C12 C13 179.81(13) no
C10 C11 C12 C13 0.5(2) no
C11 C12 C13 O3 179.05(13) no
C11 C12 C13 C14 -0.6(2) no
O3 C13 C14 C15 -179.15(14) no
C12 C13 C14 C15 0.5(2) no
C13 C14 C15 O4 178.24(14) no
C13 C14 C15 C10 -0.2(2) no

loop_
_cod_related_entry_id
_cod_related_entry_database
_cod_related_entry_code
1 ChemSpider 30658085
